data_1515177
loop_
_publ_author_name
'Fukazawa, Aiko'
'Dutton, Jason L.'
'Fan, Cheng'
'Mercier, Lauren G.'
'Houghton, Adrian Y.'
'Wu, Qiao'
'Piers, Warren E.'
'Parvez, Masood'

_publ_section_title
;
 Reaction of pentaarylboroles with carbon monoxide: an isolable
 organoboron carbonyl complex
;
_journal_issue 6
_journal_name_full 'Chemical Science'
_journal_page_first 1814
_journal_paper_doi 10.1039/c2sc20336g
_journal_volume 3
_journal_year 2012
_chemical_formula_moiety '2 1DMAP 1 CH2Cl2'
_chemical_formula_sum 'C41.25 H10.5 B Cl0.25 F25 N2'
_chemical_formula_weight 1028.69
_chemical_name_systematic
;
?
;
_space_group_IT_number 2
_symmetry_cell_setting triclinic
_symmetry_space_group_name_Hall '-P 1'
_symmetry_space_group_name_H-M 'P -1'
_atom_sites_solution_hydrogens geom
_atom_sites_solution_primary direct
_atom_sites_solution_secondary difmap
_audit_creation_method SHELXL-97
_cell_angle_alpha 76.77(3)
_cell_angle_beta 85.03(3)
_cell_angle_gamma 73.96(3)
_cell_formula_units_Z 4
_cell_length_a 11.003(2)
_cell_length_b 19.158(4)
_cell_length_c 20.004(4)
_cell_measurement_reflns_used 12589
_cell_measurement_temperature 150(2)
_cell_measurement_theta_max 25.03
_cell_measurement_theta_min 1.00
_cell_volume 3943.8(15)
_computing_cell_refinement 'Bruker SAINT'
_computing_data_collection 'Bruker APEX2'
_computing_data_reduction 'Bruker SAINT'
_computing_molecular_graphics 'Bruker SHELXTL'
_computing_publication_material 'Bruker SHELXTL'
_computing_structure_refinement 'SHELXL-97 (Sheldrick, 2008)'
_computing_structure_solution 'SHELXS (Schneider & Sheldrick, 2002)'
_diffrn_ambient_temperature 150(2)
_diffrn_measured_fraction_theta_full 0.984
_diffrn_measured_fraction_theta_max 0.984
_diffrn_measurement_device_type 'Nonius APEX2 CCD'
_diffrn_measurement_method ' \w and \f '
_diffrn_radiation_monochromator graphite
_diffrn_radiation_source 'fine-focus sealed tube'
_diffrn_radiation_type MoK\a
_diffrn_radiation_wavelength 0.71073
_diffrn_reflns_av_R_equivalents 0.0363
_diffrn_reflns_av_sigmaI/netI 0.0420
_diffrn_reflns_limit_h_max 13
_diffrn_reflns_limit_h_min -13
_diffrn_reflns_limit_k_max 22
_diffrn_reflns_limit_k_min -22
_diffrn_reflns_limit_l_max 23
_diffrn_reflns_limit_l_min -23
_diffrn_reflns_number 25050
_diffrn_reflns_theta_full 25.02
_diffrn_reflns_theta_max 25.02
_diffrn_reflns_theta_min 2.16
_exptl_absorpt_coefficient_mu 0.201
_exptl_absorpt_correction_T_max 0.9647
_exptl_absorpt_correction_T_min 0.9329
_exptl_absorpt_correction_type multi-scan
_exptl_absorpt_process_details 'DENZO-SMN (Otwinowski & Minor, 1997)'
_exptl_crystal_colour 'pale yellow'
_exptl_crystal_density_diffrn 1.732
_exptl_crystal_density_method 'not measured'
_exptl_crystal_description block
_exptl_crystal_F_000 2025
_exptl_crystal_size_max 0.35
_exptl_crystal_size_mid 0.25
_exptl_crystal_size_min 0.18
_refine_diff_density_max 0.786
_refine_diff_density_min -0.448
_refine_diff_density_rms 0.077
_refine_ls_extinction_method none
_refine_ls_goodness_of_fit_ref 1.089
_refine_ls_hydrogen_treatment constr
_refine_ls_matrix_type full
_refine_ls_number_parameters 1261
_refine_ls_number_reflns 13686
_refine_ls_number_restraints 1
_refine_ls_restrained_S_all 1.089
_refine_ls_R_factor_all 0.0857
_refine_ls_R_factor_gt 0.0651
_refine_ls_shift/su_max 0.000
_refine_ls_shift/su_mean 0.000
_refine_ls_structure_factor_coef Fsqd
_refine_ls_weighting_details 'calc w=1/[\s^2^(Fo^2^)+(0.0908P)^2^+5.6789P] where P=(Fo^2^+2Fc^2^)/3'
_refine_ls_weighting_scheme calc
_refine_ls_wR_factor_gt 0.1758
_refine_ls_wR_factor_ref 0.1963
_reflns_number_gt 10651
_reflns_number_total 13686
_reflns_threshold_expression >2sigma(I)
_cod_data_source_file c2sc20336g.txt
_cod_data_source_block jd1_47f
_cod_original_cell_volume 3944.0(14)
_cod_original_sg_symbol_H-M P-1
_cod_original_formula_sum 'C41.25 H10.50 B Cl0.25 F25 N2'
_cod_database_code 1515177

loop_
_symmetry_equiv_pos_as_xyz
'x, y, z'
'-x, -y, -z'

loop_
_atom_site_label
_atom_site_type_symbol
_atom_site_fract_x
_atom_site_fract_y
_atom_site_fract_z
_atom_site_U_iso_or_equiv
_atom_site_adp_type
_atom_site_occupancy
_atom_site_symmetry_multiplicity
_atom_site_calc_flag
_atom_site_refinement_flags
F24 F 0.2245(2) 0.16654(13) 0.13107(11) 0.0465(6) Uani 1 1 d .
F23 F 0.0140(2) 0.40840(12) 0.29241(12) 0.0470(6) Uani 1 1 d .
F22 F -0.0393(2) 0.36371(13) 0.10470(12) 0.0468(5) Uani 1 1 d .
F21 F -0.1629(2) 0.50265(15) 0.04106(12) 0.0568(6) Uani 1 1 d .
F20 F 0.2531(2) 0.46233(12) 0.18669(12) 0.0466(6) Uani 1 1 d .
F19 F 0.1243(2) 0.24377(13) 0.39088(12) 0.0521(6) Uani 1 1 d .
F18 F -0.0638(2) 0.20234(12) 0.22997(13) 0.0495(6) Uani 1 1 d .
F17 F 0.6225(2) 0.15342(13) 0.21330(12) 0.0489(6) Uani 1 1 d .
F16 F 0.1345(3) 0.59876(12) 0.11967(13) 0.0587(7) Uani 1 1 d .
F15 F 0.2169(3) 0.06634(13) 0.25224(13) 0.0562(6) Uani 1 1 d .
F14 F 0.7346(2) 0.06174(13) 0.13156(12) 0.0507(6) Uani 1 1 d .
F13 F -0.2927(2) 0.23059(15) 0.29201(15) 0.0621(7) Uani 1 1 d .
F12 F -0.0736(3) 0.62011(14) 0.04742(14) 0.0663(8) Uani 1 1 d .
F11 F -0.2200(2) 0.43961(14) 0.34943(14) 0.0554(6) Uani 1 1 d .
F10 F 0.3404(2) 0.07351(16) 0.05059(13) 0.0637(7) Uani 1 1 d .
F9 F 0.2732(2) 0.32227(17) 0.03706(12) 0.0608(7) Uani 1 1 d .
F8 F 0.5952(2) 0.01819(14) 0.05119(13) 0.0591(7) Uani 1 1 d .
F7 F 0.0921(3) 0.13925(18) 0.49958(13) 0.0772(9) Uani 1 1 d .
F6 F -0.3732(2) 0.35084(16) 0.35081(15) 0.0672(8) Uani 1 1 d .
N3 N 0.4104(3) 0.21276(16) 0.29587(15) 0.0348(7) Uani 1 1 d .
F5 F 0.5203(3) 0.34554(16) 0.20702(13) 0.0622(7) Uani 1 1 d .
F4 F 0.1813(3) -0.03731(14) 0.36140(17) 0.0752(8) Uani 1 1 d .
N4 N 0.4866(3) 0.19089(19) 0.50116(16) 0.0428(8) Uani 1 1 d .
F3 F 0.4262(3) 0.37545(19) -0.06103(13) 0.0804(9) Uani 1 1 d .
C7 C 0.1797(3) 0.33262(19) 0.18419(18) 0.0333(8) Uani 1 1 d .
C39 C 0.1119(3) 0.40767(19) 0.14719(18) 0.0331(8) Uani 1 1 d .
C38 C 0.5463(4) 0.1332(2) 0.17604(19) 0.0353(8) Uani 1 1 d .
C37 C -0.0165(3) 0.30442(19) 0.25925(18) 0.0322(8) Uani 1 1 d .
C36 C -0.0621(4) 0.3647(2) 0.28994(19) 0.0362(8) Uani 1 1 d .
C35 C -0.2177(4) 0.2748(2) 0.2907(2) 0.0415(9) Uani 1 1 d .
C50 C 0.4651(3) 0.1982(2) 0.43455(19) 0.0368(8) Uani 1 1 d .
C34 C -0.0991(4) 0.26072(19) 0.25979(19) 0.0358(8) Uani 1 1 d .
C33 C 0.1532(4) 0.4698(2) 0.14949(19) 0.0371(8) Uani 1 1 d .
C32 C 0.0930(4) 0.5402(2) 0.1158(2) 0.0421(9) Uani 1 1 d .
C31 C 0.0046(4) 0.4214(2) 0.10964(19) 0.0382(8) Uani 1 1 d .
C150 C -0.2586(4) 0.3354(2) 0.3209(2) 0.0442(9) Uani 1 1 d .
C29 C 0.3823(3) 0.2727(2) 0.3256(2) 0.0375(8) Uani 1 1 d .
H29A H 0.3438 0.3203 0.2987 0.045 Uiso 1 1 calc R
C28 C 0.6071(4) 0.0861(2) 0.13374(19) 0.0382(8) Uani 1 1 d .
C27 C 0.4973(4) 0.1372(2) 0.40203(19) 0.0394(9) Uani 1 1 d .
H27A H 0.5402 0.0894 0.4269 0.047 Uiso 1 1 calc R
C26 C 0.4158(3) 0.16014(19) 0.18100(18) 0.0332(8) Uani 1 1 d .
F91 F 0.1251(3) -0.00308(17) 0.48621(16) 0.0855(10) Uani 1 1 d .
C25 C 0.4080(4) 0.0918(2) 0.0932(2) 0.0424(9) Uani 1 1 d .
C24 C 0.5379(4) 0.0644(2) 0.0927(2) 0.0426(9) Uani 1 1 d .
C23 C 0.1706(3) 0.1594(2) 0.31617(18) 0.0350(8) Uani 1 1 d .
C22 C 0.3505(4) 0.1395(2) 0.13562(19) 0.0366(8) Uani 1 1 d .
C21 C -0.0589(4) 0.4918(2) 0.0764(2) 0.0440(9) Uani 1 1 d .
F2 F 0.6306(4) 0.4119(2) -0.02556(18) 0.1050(13) Uani 1 1 d .
C20 C 0.4675(4) 0.1462(2) 0.33574(19) 0.0363(8) Uani 1 1 d .
H20A H 0.4877 0.1035 0.3161 0.044 Uiso 1 1 calc R
C19 C 0.4947(4) 0.3519(2) 0.1410(2) 0.0460(10) Uani 1 1 d .
C18 C 0.4070(3) 0.2673(2) 0.39245(19) 0.0363(8) Uani 1 1 d .
H18A H 0.3847 0.3108 0.4109 0.044 Uiso 1 1 calc R
C17 C -0.1803(4) 0.3808(2) 0.3200(2) 0.0409(9) Uani 1 1 d .
C16 C 0.4376(4) 0.2544(2) 0.5343(2) 0.0488(10) Uani 1 1 d .
H16A H 0.3920 0.2975 0.5007 0.073 Uiso 1 1 calc R
H16B H 0.5081 0.2663 0.5519 0.073 Uiso 1 1 calc R
H16C H 0.3798 0.2417 0.5724 0.073 Uiso 1 1 calc R
C15 C 0.3887(3) 0.33361(19) 0.12569(19) 0.0350(8) Uani 1 1 d .
F1 F 0.6777(3) 0.3942(2) 0.1096(2) 0.1043(13) Uani 1 1 d .
C8 C 0.3053(3) 0.30205(19) 0.17903(18) 0.0327(8) Uani 1 1 d .
C13 C 0.3699(4) 0.3421(2) 0.0563(2) 0.0426(9) Uani 1 1 d .
C6 C 0.1165(3) 0.28222(19) 0.23442(18) 0.0318(8) Uani 1 1 d .
C11 C -0.0137(4) 0.5516(2) 0.0793(2) 0.0487(10) Uani 1 1 d .
C9 C 0.1985(3) 0.21615(19) 0.25711(18) 0.0322(8) Uani 1 1 d .
C301 C 0.5582(4) 0.1203(2) 0.5411(2) 0.0494(10) Uani 1 1 d .
H30A H 0.5841 0.0839 0.5118 0.074 Uiso 1 1 calc R
H30B H 0.5053 0.1024 0.5795 0.074 Uiso 1 1 calc R
H30C H 0.6334 0.1271 0.5589 0.074 Uiso 1 1 calc R
C208 C 0.1221(4) 0.1218(3) 0.4379(2) 0.0528(11) Uani 1 1 d .
C207 C 0.1858(4) 0.0863(2) 0.3125(2) 0.0427(9) Uani 1 1 d .
C206 C 0.1685(4) 0.0319(2) 0.3688(2) 0.0512(11) Uani 1 1 d .
C205 C 0.1377(4) 0.1749(2) 0.3815(2) 0.0442(9) Uani 1 1 d .
C204 C 0.1378(4) 0.0500(3) 0.4310(2) 0.0578(12) Uani 1 1 d .
C203 C 0.5765(5) 0.3777(3) 0.0917(3) 0.0628(13) Uani 1 1 d .
B2 B 0.3402(4) 0.2189(2) 0.2276(2) 0.0331(9) Uani 1 1 d .
C201 C 0.4488(5) 0.3687(3) 0.0053(2) 0.0560(11) Uani 1 1 d .
C202 C 0.5524(5) 0.3862(3) 0.0230(3) 0.0648(13) Uani 1 1 d .
F83 F 0.1280(2) 0.60700(12) 0.27290(12) 0.0470(5) Uani 1 1 d .
F82 F -0.3005(2) 0.84501(13) 0.36271(12) 0.0491(6) Uani 1 1 d .
F81 F -0.0268(2) 0.94434(12) 0.19568(11) 0.0452(5) Uani 1 1 d .
F80 F -0.2434(2) 0.60354(13) 0.40890(12) 0.0490(6) Uani 1 1 d .
F79 F 0.1460(2) 0.80213(13) 0.24792(12) 0.0519(6) Uani 1 1 d .
F78 F -0.0768(2) 0.69694(13) 0.43907(11) 0.0483(6) Uani 1 1 d .
F77 F -0.0485(3) 1.05307(13) 0.25978(12) 0.0554(6) Uani 1 1 d .
F76 F -0.3201(2) 0.95625(14) 0.42665(13) 0.0564(6) Uani 1 1 d .
F75 F -0.1375(2) 0.58495(13) 0.20545(12) 0.0508(6) Uani 1 1 d .
F74 F 0.2395(3) 0.46974(14) 0.34236(14) 0.0622(7) Uani 1 1 d .
F73 F 0.3012(2) 0.82278(14) 0.33317(15) 0.0592(7) Uani 1 1 d .
F72 F -0.4843(2) 0.89850(14) 0.26174(13) 0.0596(7) Uani 1 1 d .
F71 F -0.2939(2) 0.74268(14) 0.10887(12) 0.0568(7) Uani 1 1 d .
F70 F -0.1309(3) 0.46492(14) 0.47669(12) 0.0602(7) Uani 1 1 d .
F69 F 0.0906(3) 0.70817(15) 0.52256(12) 0.0607(7) Uani 1 1 d .
F68 F -0.1949(3) 1.06234(13) 0.37514(13) 0.0583(7) Uani 1 1 d .
F67 F -0.4958(2) 0.72136(16) 0.30914(16) 0.0682(8) Uani 1 1 d .
F66 F -0.2705(3) 0.49362(14) 0.18516(15) 0.0647(7) Uani 1 1 d .
F65 F -0.5026(3) 0.79640(17) 0.03275(14) 0.0731(8) Uani 1 1 d .
F64 F 0.2759(3) 0.77373(17) 0.47151(16) 0.0703(8) Uani 1 1 d .
F63 F -0.6911(3) 0.95090(16) 0.18505(16) 0.0713(8) Uani 1 1 d .
F62 F 0.1122(3) 0.39827(13) 0.44409(14) 0.0702(8) Uani 1 1 d .
F61 F -0.7035(3) 0.89946(17) 0.07093(16) 0.0764(9) Uani 1 1 d .
C90 C -0.0618(4) 0.61048(19) 0.33885(18) 0.0337(8) Uani 1 1 d .
N1 N -0.0930(3) 0.82632(16) 0.16556(15) 0.0372(7) Uani 1 1 d .
C100 C -0.1048(4) 0.9450(2) 0.25163(18) 0.0352(8) Uani 1 1 d .
C89 C 0.0615(4) 0.5741(2) 0.32388(19) 0.0378(8) Uani 1 1 d .
C88 C -0.1132(4) 1.0021(2) 0.2842(2) 0.0409(9) Uani 1 1 d .
C87 C -0.2407(4) 0.8978(2) 0.3335(2) 0.0384(8) Uani 1 1 d .
C86 C -0.2510(4) 0.9537(2) 0.3679(2) 0.0434(9) Uani 1 1 d .
C4 C -0.2398(4) 0.7102(2) 0.26352(18) 0.0351(8) Uani 1 1 d .
C2 C -0.0677(3) 0.74497(19) 0.29394(17) 0.0323(8) Uani 1 1 d .
C83 C -0.3118(3) 0.6569(2) 0.25700(18) 0.0340(8) Uani 1 1 d .
C82 C -0.1076(4) 0.8953(2) 0.04930(19) 0.0426(9) Uani 1 1 d .
H82A H -0.1473 0.9389 0.0173 0.051 Uiso 1 1 calc R
C81 C -0.3820(4) 0.8174(2) 0.18955(19) 0.0384(8) Uani 1 1 d .
F60 F -0.6295(3) 0.6325(2) 0.2866(2) 0.1057(13) Uani 1 1 d .
C80 C 0.0299(4) 0.74634(19) 0.33909(19) 0.0343(8) Uani 1 1 d .
C79 C -0.2597(4) 0.5974(2) 0.22643(19) 0.0378(8) Uani 1 1 d .
C30 C -0.1706(4) 0.89096(19) 0.27314(18) 0.0355(8) Uani 1 1 d .
C3 C -0.1199(3) 0.68749(19) 0.30085(17) 0.0328(8) Uani 1 1 d .
C76 C 0.1292(4) 0.7786(2) 0.3156(2) 0.0387(8) Uani 1 1 d .
C75 C 0.0207(4) 0.7235(2) 0.4106(2) 0.0392(8) Uani 1 1 d .
C74 C -0.5923(4) 0.9002(2) 0.1664(2) 0.0515(11) Uani 1 1 d .
C73 C -0.1466(4) 0.8861(2) 0.11649(19) 0.0400(9) Uani 1 1 d .
H73A H -0.2149 0.9236 0.1296 0.048 Uiso 1 1 calc R
C72 C -0.1867(4) 1.0069(2) 0.3428(2) 0.0425(9) Uani 1 1 d .
C71 C -0.4852(4) 0.8722(2) 0.2050(2) 0.0443(9) Uani 1 1 d .
C70 C 0.1032(4) 0.7312(2) 0.4543(2) 0.0447(9) Uani 1 1 d .
C69 C -0.0089(4) 0.8403(2) 0.02701(19) 0.0448(10) Uani 1 1 d .
C68 C 0.1980(4) 0.7645(2) 0.4288(2) 0.0482(10) Uani 1 1 d .
N2 N 0.0332(4) 0.8471(2) -0.03848(17) 0.0568(10) Uani 1 1 d .
F51 F -0.5177(3) 0.51673(19) 0.2245(2) 0.0922(11) Uani 1 1 d .
C67 C 0.1208(4) 0.5035(2) 0.3590(2) 0.0440(9) Uani 1 1 d .
C66 C -0.3907(4) 0.7943(2) 0.1291(2) 0.0455(9) Uani 1 1 d .
C65 C -0.0672(4) 0.5007(2) 0.42626(19) 0.0430(10) Uani 1 1 d .
C64 C -0.3262(4) 0.5507(2) 0.2151(2) 0.0463(10) Uani 1 1 d .
C63 C -0.0003(4) 0.7722(2) 0.1449(2) 0.0458(10) Uani 1 1 d .
H63A H 0.0360 0.7288 0.1781 0.055 Uiso 1 1 calc R
C62 C -0.5989(4) 0.8738(2) 0.1086(2) 0.0539(11) Uani 1 1 d .
C61 C -0.4370(4) 0.6663(2) 0.2771(2) 0.0480(10) Uani 1 1 d .
C60 C 0.2112(4) 0.7888(2) 0.3588(2) 0.0445(10) Uani 1 1 d .
C5 C -0.2718(4) 0.7834(2) 0.23479(18) 0.0359(8) Uani 1 1 d .
B1 B -0.1523(4) 0.8167(2) 0.2421(2) 0.0353(9) Uani 1 1 d .
C58 C -0.1241(4) 0.5716(2) 0.39074(19) 0.0381(8) Uani 1 1 d .
C57 C 0.1361(7) 0.7891(3) -0.0595(3) 0.086(2) Uani 1 1 d .
H57A H 0.1607 0.7474 -0.0202 0.129 Uiso 1 1 calc R
H57B H 0.2088 0.8091 -0.0759 0.129 Uiso 1 1 calc R
H57C H 0.1079 0.7719 -0.0964 0.129 Uiso 1 1 calc R
C56 C 0.0551(5) 0.4670(2) 0.4105(2) 0.0478(10) Uani 1 1 d .
C55 C -0.5079(4) 0.6199(3) 0.2667(3) 0.0630(13) Uani 1 1 d .
C54 C -0.4969(5) 0.8207(3) 0.0898(2) 0.0536(11) Uani 1 1 d .
C53 C -0.4515(5) 0.5622(3) 0.2350(3) 0.0579(12) Uani 1 1 d .
C52 C -0.0185(5) 0.9148(3) -0.0896(2) 0.0594(12) Uani 1 1 d .
H52A H -0.0865 0.9484 -0.0684 0.089 Uiso 1 1 calc R
H52B H -0.0521 0.9019 -0.1276 0.089 Uiso 1 1 calc R
H52C H 0.0486 0.9393 -0.1072 0.089 Uiso 1 1 calc R
C51 C 0.0437(5) 0.7772(2) 0.0784(2) 0.0532(11) Uani 1 1 d .
H51A H 0.1100 0.7379 0.0665 0.064 Uiso 1 1 calc R
Cl1 Cl 0.5775(6) 0.4266(3) 0.5415(4) 0.181(3) Uani 0.50 1 d PD
C101 C 0.521(2) 0.5221(6) 0.5456(9) 0.152(8) Uani 0.50 1 d PD
H10A H 0.5926 0.5435 0.5476 0.183 Uiso 0.50 1 calc PR
H10B H 0.4656 0.5278 0.5868 0.183 Uiso 0.50 1 calc PR

loop_
_atom_site_aniso_label
_atom_site_aniso_U_11
_atom_site_aniso_U_22
_atom_site_aniso_U_33
_atom_site_aniso_U_23
_atom_site_aniso_U_13
_atom_site_aniso_U_12
F24 0.0350(12) 0.0586(14) 0.0479(13) -0.0241(11) -0.0058(10) -0.0037(10)
F23 0.0443(13) 0.0480(13) 0.0617(14) -0.0292(11) 0.0112(11) -0.0229(10)
F22 0.0435(13) 0.0543(14) 0.0464(13) -0.0098(11) -0.0057(10) -0.0185(11)
F21 0.0422(14) 0.0695(17) 0.0470(14) -0.0048(12) -0.0091(11) 0.0006(12)
F20 0.0486(14) 0.0378(12) 0.0572(14) -0.0131(10) -0.0107(11) -0.0125(10)
F19 0.0635(16) 0.0522(14) 0.0428(13) -0.0205(11) 0.0034(11) -0.0118(12)
F18 0.0518(14) 0.0409(12) 0.0659(15) -0.0257(11) 0.0017(11) -0.0180(11)
F17 0.0374(12) 0.0575(14) 0.0588(14) -0.0287(12) -0.0041(10) -0.0099(11)
F16 0.0783(18) 0.0302(12) 0.0651(16) -0.0090(11) 0.0004(13) -0.0120(12)
F15 0.0801(18) 0.0383(13) 0.0551(15) -0.0179(11) 0.0099(13) -0.0208(12)
F14 0.0358(13) 0.0536(14) 0.0590(15) -0.0205(12) 0.0009(10) 0.0003(10)
F13 0.0484(15) 0.0621(16) 0.090(2) -0.0252(14) 0.0053(13) -0.0325(13)
F12 0.0761(19) 0.0413(14) 0.0585(16) 0.0027(12) -0.0091(13) 0.0133(13)
F11 0.0470(14) 0.0541(14) 0.0721(16) -0.0355(13) 0.0127(12) -0.0111(11)
F10 0.0580(16) 0.0834(19) 0.0618(16) -0.0459(15) -0.0097(13) -0.0115(14)
F9 0.0506(15) 0.096(2) 0.0399(13) -0.0168(13) -0.0051(11) -0.0224(14)
F8 0.0586(16) 0.0640(16) 0.0567(15) -0.0389(13) 0.0036(12) 0.0004(12)
F7 0.092(2) 0.084(2) 0.0370(14) -0.0053(13) 0.0089(14) -0.0033(17)
F6 0.0401(14) 0.0830(19) 0.088(2) -0.0367(16) 0.0224(13) -0.0238(13)
N3 0.0376(17) 0.0316(16) 0.0351(16) -0.0120(13) -0.0035(13) -0.0046(13)
F5 0.0576(16) 0.091(2) 0.0535(15) -0.0227(14) -0.0023(12) -0.0388(15)
F4 0.091(2) 0.0351(14) 0.093(2) 0.0003(13) 0.0034(17) -0.0190(14)
N4 0.047(2) 0.0500(19) 0.0348(17) -0.0111(15) -0.0052(14) -0.0153(16)
F3 0.091(2) 0.104(2) 0.0391(15) -0.0067(15) 0.0113(14) -0.0257(19)
C7 0.037(2) 0.0308(18) 0.0346(19) -0.0108(15) -0.0040(15) -0.0085(15)
C39 0.0317(19) 0.0317(18) 0.0338(18) -0.0086(15) -0.0003(15) -0.0037(15)
C38 0.037(2) 0.0333(18) 0.0376(19) -0.0119(15) -0.0041(16) -0.0090(15)
C37 0.0322(19) 0.0292(18) 0.0332(18) -0.0058(14) -0.0020(15) -0.0055(15)
C36 0.038(2) 0.0340(19) 0.040(2) -0.0127(16) 0.0003(16) -0.0127(16)
C35 0.036(2) 0.043(2) 0.052(2) -0.0108(18) -0.0016(17) -0.0199(17)
C50 0.0289(19) 0.046(2) 0.038(2) -0.0132(17) 0.0008(15) -0.0118(16)
C34 0.041(2) 0.0281(18) 0.040(2) -0.0091(15) -0.0050(16) -0.0094(15)
C33 0.036(2) 0.036(2) 0.0355(19) -0.0097(16) -0.0004(16) -0.0024(16)
C32 0.049(2) 0.033(2) 0.040(2) -0.0111(16) 0.0037(18) -0.0038(17)
C31 0.037(2) 0.039(2) 0.037(2) -0.0078(16) 0.0036(16) -0.0081(16)
C150 0.031(2) 0.051(2) 0.051(2) -0.0114(19) 0.0029(17) -0.0131(18)
C29 0.035(2) 0.0325(19) 0.045(2) -0.0160(16) -0.0034(16) -0.0032(15)
C28 0.035(2) 0.037(2) 0.038(2) -0.0078(16) 0.0011(16) -0.0021(16)
C27 0.040(2) 0.038(2) 0.038(2) -0.0060(16) -0.0068(16) -0.0060(16)
C26 0.038(2) 0.0304(18) 0.0309(18) -0.0076(15) -0.0014(15) -0.0074(15)
F91 0.087(2) 0.0694(19) 0.0707(19) 0.0272(15) 0.0103(16) -0.0111(17)
C25 0.050(2) 0.045(2) 0.037(2) -0.0195(17) -0.0052(17) -0.0114(18)
C24 0.048(2) 0.042(2) 0.039(2) -0.0202(17) 0.0030(17) -0.0057(18)
C23 0.0316(19) 0.038(2) 0.0339(19) -0.0069(15) -0.0012(15) -0.0071(15)
C22 0.035(2) 0.039(2) 0.0365(19) -0.0123(16) -0.0027(15) -0.0060(16)
C21 0.032(2) 0.053(2) 0.037(2) -0.0068(18) 0.0002(16) 0.0022(18)
F2 0.110(3) 0.138(3) 0.084(2) -0.026(2) 0.051(2) -0.077(3)
C20 0.040(2) 0.0295(18) 0.038(2) -0.0101(15) -0.0029(16) -0.0042(15)
C19 0.044(2) 0.051(2) 0.048(2) -0.0192(19) 0.0025(19) -0.0154(19)
C18 0.036(2) 0.039(2) 0.038(2) -0.0172(16) 0.0003(16) -0.0090(16)
C17 0.041(2) 0.041(2) 0.043(2) -0.0176(17) 0.0011(17) -0.0084(17)
C16 0.053(3) 0.061(3) 0.040(2) -0.025(2) 0.0033(19) -0.019(2)
C15 0.0320(19) 0.0308(18) 0.040(2) -0.0098(15) 0.0039(15) -0.0043(15)
F1 0.087(2) 0.159(4) 0.110(3) -0.057(3) 0.031(2) -0.090(3)
C8 0.034(2) 0.0301(18) 0.0369(19) -0.0126(15) -0.0020(15) -0.0085(15)
C13 0.037(2) 0.047(2) 0.043(2) -0.0116(18) 0.0019(17) -0.0090(17)
C6 0.035(2) 0.0316(18) 0.0315(18) -0.0125(15) -0.0006(15) -0.0090(15)
C11 0.051(3) 0.041(2) 0.040(2) -0.0055(18) 0.0044(19) 0.0075(19)
C9 0.037(2) 0.0302(18) 0.0332(18) -0.0101(15) -0.0021(15) -0.0111(15)
C301 0.053(3) 0.061(3) 0.037(2) -0.0074(19) -0.0067(19) -0.020(2)
C208 0.054(3) 0.056(3) 0.037(2) -0.0025(19) 0.0036(19) -0.004(2)
C207 0.043(2) 0.038(2) 0.044(2) -0.0105(18) 0.0015(18) -0.0064(17)
C206 0.051(3) 0.032(2) 0.063(3) 0.0031(19) -0.002(2) -0.0096(18)
C205 0.041(2) 0.046(2) 0.043(2) -0.0073(18) -0.0034(17) -0.0071(18)
C204 0.051(3) 0.056(3) 0.050(3) 0.014(2) 0.003(2) -0.009(2)
C203 0.050(3) 0.072(3) 0.081(4) -0.030(3) 0.018(2) -0.036(2)
B2 0.035(2) 0.033(2) 0.033(2) -0.0098(17) -0.0028(17) -0.0076(17)
C201 0.064(3) 0.059(3) 0.039(2) -0.008(2) 0.007(2) -0.011(2)
C202 0.068(3) 0.072(3) 0.062(3) -0.023(3) 0.027(3) -0.031(3)
F83 0.0451(13) 0.0415(12) 0.0482(13) -0.0010(10) 0.0077(10) -0.0111(10)
F82 0.0607(15) 0.0478(13) 0.0458(13) -0.0135(11) 0.0161(11) -0.0283(12)
F81 0.0586(15) 0.0421(12) 0.0381(12) -0.0073(10) 0.0099(10) -0.0228(11)
F80 0.0532(15) 0.0500(13) 0.0455(13) -0.0081(11) 0.0102(11) -0.0218(11)
F79 0.0496(14) 0.0523(14) 0.0518(14) 0.0003(11) 0.0084(11) -0.0227(11)
F78 0.0581(15) 0.0598(14) 0.0359(12) -0.0090(10) 0.0051(10) -0.0328(12)
F77 0.0809(18) 0.0442(13) 0.0528(14) -0.0095(11) 0.0040(13) -0.0379(13)
F76 0.0639(16) 0.0604(15) 0.0528(14) -0.0277(12) 0.0196(12) -0.0229(13)
F75 0.0461(14) 0.0542(14) 0.0563(14) -0.0263(12) 0.0116(11) -0.0122(11)
F74 0.0584(17) 0.0468(14) 0.0680(17) -0.0062(12) -0.0021(13) 0.0032(12)
F73 0.0381(13) 0.0567(15) 0.0896(19) -0.0174(14) 0.0067(13) -0.0245(12)
F72 0.0597(16) 0.0577(15) 0.0618(16) -0.0293(13) -0.0056(12) -0.0018(12)
F71 0.0652(17) 0.0554(15) 0.0442(13) -0.0184(12) -0.0043(12) 0.0001(12)
F70 0.094(2) 0.0481(14) 0.0428(13) 0.0023(11) 0.0050(13) -0.0383(14)
F69 0.0703(18) 0.0737(18) 0.0422(14) -0.0133(12) -0.0084(12) -0.0231(14)
F68 0.0818(19) 0.0438(13) 0.0591(15) -0.0257(12) 0.0025(13) -0.0219(13)
F67 0.0496(15) 0.0699(18) 0.098(2) -0.0519(17) 0.0216(14) -0.0169(13)
F66 0.0794(19) 0.0506(15) 0.0749(18) -0.0353(14) 0.0024(15) -0.0182(13)
F65 0.092(2) 0.0759(19) 0.0488(15) -0.0174(14) -0.0265(14) -0.0075(16)
F64 0.0549(16) 0.086(2) 0.084(2) -0.0294(16) -0.0193(14) -0.0262(15)
F63 0.0525(16) 0.0639(17) 0.088(2) -0.0232(15) -0.0109(14) 0.0084(13)
F62 0.103(2) 0.0336(13) 0.0579(16) 0.0082(12) -0.0101(15) -0.0043(14)
F61 0.0655(19) 0.0762(19) 0.081(2) -0.0056(16) -0.0331(16) -0.0081(15)
C90 0.043(2) 0.0292(18) 0.0313(18) -0.0050(14) -0.0030(15) -0.0146(16)
N1 0.0489(19) 0.0300(16) 0.0314(16) -0.0053(13) 0.0041(14) -0.0110(14)
C100 0.041(2) 0.0320(18) 0.0308(18) -0.0025(15) 0.0001(15) -0.0098(16)
C89 0.047(2) 0.0321(19) 0.0354(19) -0.0046(16) -0.0017(17) -0.0136(17)
C88 0.054(2) 0.0306(19) 0.039(2) -0.0013(16) -0.0065(18) -0.0173(17)
C87 0.043(2) 0.0319(19) 0.043(2) -0.0086(16) 0.0052(17) -0.0151(16)
C86 0.049(2) 0.041(2) 0.038(2) -0.0118(17) 0.0065(18) -0.0079(18)
C4 0.041(2) 0.0338(19) 0.0318(18) -0.0092(15) 0.0039(15) -0.0124(16)
C2 0.038(2) 0.0289(17) 0.0308(18) -0.0074(14) 0.0054(15) -0.0109(15)
C83 0.036(2) 0.0349(19) 0.0335(18) -0.0077(15) 0.0000(15) -0.0129(15)
C82 0.056(3) 0.041(2) 0.0319(19) -0.0005(16) -0.0066(17) -0.0190(19)
C81 0.043(2) 0.0346(19) 0.037(2) -0.0057(16) -0.0004(16) -0.0117(17)
F60 0.0486(18) 0.123(3) 0.178(4) -0.082(3) 0.029(2) -0.0449(19)
C80 0.039(2) 0.0258(17) 0.039(2) -0.0072(15) 0.0031(16) -0.0114(15)
C79 0.041(2) 0.041(2) 0.0331(19) -0.0092(16) 0.0015(16) -0.0132(17)
C30 0.043(2) 0.0294(18) 0.0332(19) -0.0021(15) -0.0018(16) -0.0110(16)
C3 0.039(2) 0.0322(18) 0.0283(17) -0.0073(14) 0.0047(15) -0.0116(15)
C76 0.037(2) 0.0294(18) 0.046(2) -0.0050(16) 0.0049(17) -0.0063(16)
C75 0.042(2) 0.036(2) 0.042(2) -0.0102(16) 0.0032(17) -0.0156(17)
C74 0.048(3) 0.038(2) 0.062(3) -0.008(2) -0.006(2) -0.0025(19)
C73 0.051(2) 0.0313(19) 0.037(2) -0.0047(16) -0.0032(17) -0.0117(17)
C72 0.055(3) 0.0321(19) 0.041(2) -0.0093(16) -0.0043(18) -0.0112(18)
C71 0.051(2) 0.039(2) 0.044(2) -0.0106(18) -0.0031(18) -0.0111(18)
C70 0.049(2) 0.044(2) 0.043(2) -0.0109(18) -0.0076(18) -0.0102(19)
C69 0.068(3) 0.040(2) 0.033(2) -0.0088(17) 0.0083(19) -0.028(2)
C68 0.037(2) 0.048(2) 0.064(3) -0.019(2) -0.0124(19) -0.0088(18)
N2 0.091(3) 0.051(2) 0.0340(18) -0.0088(16) 0.0083(18) -0.030(2)
F51 0.082(2) 0.090(2) 0.137(3) -0.053(2) 0.001(2) -0.0548(19)
C67 0.052(3) 0.033(2) 0.045(2) -0.0073(17) -0.0071(18) -0.0055(18)
C66 0.052(3) 0.039(2) 0.044(2) -0.0075(18) -0.0032(19) -0.0087(18)
C65 0.069(3) 0.036(2) 0.0302(19) -0.0028(16) -0.0024(18) -0.027(2)
C64 0.058(3) 0.036(2) 0.048(2) -0.0186(18) -0.004(2) -0.0105(19)
C63 0.068(3) 0.0244(18) 0.039(2) -0.0011(16) 0.0078(19) -0.0090(18)
C62 0.053(3) 0.048(2) 0.056(3) -0.002(2) -0.015(2) -0.009(2)
C61 0.042(2) 0.047(2) 0.063(3) -0.027(2) 0.005(2) -0.0144(19)
C60 0.032(2) 0.035(2) 0.069(3) -0.0153(19) 0.0020(19) -0.0104(16)
C5 0.042(2) 0.0337(19) 0.0312(18) -0.0076(15) 0.0011(15) -0.0092(16)
B1 0.042(2) 0.031(2) 0.033(2) -0.0054(17) 0.0037(18) -0.0129(18)
C58 0.048(2) 0.036(2) 0.0353(19) -0.0104(16) 0.0016(17) -0.0186(17)
C57 0.138(6) 0.069(3) 0.049(3) -0.023(3) 0.036(3) -0.027(4)
C56 0.074(3) 0.028(2) 0.039(2) -0.0010(17) -0.012(2) -0.011(2)
C55 0.039(3) 0.069(3) 0.090(4) -0.029(3) 0.009(2) -0.023(2)
C54 0.069(3) 0.052(3) 0.040(2) -0.0052(19) -0.013(2) -0.015(2)
C53 0.058(3) 0.055(3) 0.075(3) -0.029(2) -0.004(2) -0.027(2)
C52 0.076(3) 0.071(3) 0.032(2) 0.001(2) 0.004(2) -0.033(3)
C51 0.079(3) 0.033(2) 0.041(2) -0.0082(18) 0.014(2) -0.010(2)
Cl1 0.158(5) 0.110(4) 0.263(8) -0.014(4) 0.050(5) -0.052(3)
C101 0.19(2) 0.164(18) 0.116(13) -0.057(13) 0.087(14) -0.078(16)

loop_
_atom_type_symbol
_atom_type_description
_atom_type_scat_dispersion_real
_atom_type_scat_dispersion_imag
_atom_type_scat_source
C C 0.0033 0.0016 'International Tables Vol C Tables 4.2.6.8 and 6.1.1.4'
H H 0.0000 0.0000 'International Tables Vol C Tables 4.2.6.8 and 6.1.1.4'
B B 0.0013 0.0007 'International Tables Vol C Tables 4.2.6.8 and 6.1.1.4'
N N 0.0061 0.0033 'International Tables Vol C Tables 4.2.6.8 and 6.1.1.4'
F F 0.0171 0.0103 'International Tables Vol C Tables 4.2.6.8 and 6.1.1.4'
Cl Cl 0.1484 0.1585 'International Tables Vol C Tables 4.2.6.8 and 6.1.1.4'

loop_
_geom_angle_atom_site_label_1
_geom_angle_atom_site_label_2
_geom_angle_atom_site_label_3
_geom_angle
_geom_angle_site_symmetry_1
_geom_angle_site_symmetry_3
C20 N3 C29 116.7(3) . .
C20 N3 B2 121.9(3) . .
C29 N3 B2 118.7(3) . .
C50 N4 C301 120.5(3) . .
C50 N4 C16 120.0(3) . .
C301 N4 C16 119.5(3) . .
C8 C7 C39 124.9(3) . .
C8 C7 C6 111.6(3) . .
C39 C7 C6 123.4(3) . .
C31 C39 C33 116.0(3) . .
C31 C39 C7 123.2(3) . .
C33 C39 C7 120.7(3) . .
F17 C38 C28 115.6(3) . .
F17 C38 C26 120.5(3) . .
C28 C38 C26 123.9(3) . .
C36 C37 C34 115.9(3) . .
C36 C37 C6 122.3(3) . .
C34 C37 C6 121.4(3) . .
F23 C36 C17 118.3(3) . .
F23 C36 C37 118.9(3) . .
C17 C36 C37 122.8(3) . .
F13 C35 C34 121.0(3) . .
F13 C35 C150 119.7(4) . .
C34 C35 C150 119.4(3) . .
N4 C50 C18 122.2(3) . .
N4 C50 C27 122.4(4) . .
C18 C50 C27 115.3(3) . .
F18 C34 C35 117.5(3) . .
F18 C34 C37 119.9(3) . .
C35 C34 C37 122.6(3) . .
F20 C33 C32 117.3(3) . .
F20 C33 C39 120.2(3) . .
C32 C33 C39 122.4(4) . .
F16 C32 C33 120.9(4) . .
F16 C32 C11 119.3(4) . .
C33 C32 C11 119.8(4) . .
F22 C31 C21 118.4(3) . .
F22 C31 C39 119.0(3) . .
C21 C31 C39 122.6(4) . .
F6 C150 C35 120.9(4) . .
F6 C150 C17 119.5(4) . .
C35 C150 C17 119.6(4) . .
C18 C29 N3 122.8(3) . .
C18 C29 H29A 118.6 . .
N3 C29 H29A 118.6 . .
F14 C28 C24 119.4(3) . .
F14 C28 C38 120.9(3) . .
C24 C28 C38 119.7(4) . .
C20 C27 C50 120.6(4) . .
C20 C27 H27A 119.7 . .
C50 C27 H27A 119.7 . .
C38 C26 C22 113.9(3) . .
C38 C26 B2 125.6(3) . .
C22 C26 B2 120.1(3) . .
F10 C25 C22 121.1(4) . .
F10 C25 C24 119.2(3) . .
C22 C25 C24 119.6(3) . .
F8 C24 C28 120.7(4) . .
F8 C24 C25 120.2(3) . .
C28 C24 C25 119.1(3) . .
C207 C23 C205 115.1(4) . .
C207 C23 C9 122.8(3) . .
C205 C23 C9 121.9(3) . .
F24 C22 C25 116.3(3) . .
F24 C22 C26 120.2(3) . .
C25 C22 C26 123.6(4) . .
F21 C21 C31 120.7(4) . .
F21 C21 C11 119.9(4) . .
C31 C21 C11 119.4(4) . .
C27 C20 N3 123.6(3) . .
C27 C20 H20A 118.2 . .
N3 C20 H20A 118.2 . .
F5 C19 C203 117.1(4) . .
F5 C19 C15 119.5(4) . .
C203 C19 C15 123.4(4) . .
C29 C18 C50 121.0(3) . .
C29 C18 H18A 119.5 . .
C50 C18 H18A 119.5 . .
F11 C17 C36 120.6(3) . .
F11 C17 C150 119.7(4) . .
C36 C17 C150 119.7(3) . .
N4 C16 H16A 109.5 . .
N4 C16 H16B 109.5 . .
H16A C16 H16B 109.5 . .
N4 C16 H16C 109.5 . .
H16A C16 H16C 109.5 . .
H16B C16 H16C 109.5 . .
C19 C15 C13 115.4(4) . .
C19 C15 C8 122.9(3) . .
C13 C15 C8 121.6(3) . .
C7 C8 C15 123.4(3) . .
C7 C8 B2 109.0(3) . .
C15 C8 B2 126.2(3) . .
F9 C13 C201 117.7(4) . .
F9 C13 C15 119.3(4) . .
C201 C13 C15 123.0(4) . .
C9 C6 C37 124.8(3) . .
C9 C6 C7 110.8(3) . .
C37 C6 C7 124.2(3) . .
F12 C11 C32 119.9(4) . .
F12 C11 C21 120.3(4) . .
C32 C11 C21 119.8(4) . .
C6 C9 C23 123.4(3) . .
C6 C9 B2 109.5(3) . .
C23 C9 B2 124.5(3) . .
N4 C301 H30A 109.5 . .
N4 C301 H30B 109.5 . .
H30A C301 H30B 109.5 . .
N4 C301 H30C 109.5 . .
H30A C301 H30C 109.5 . .
H30B C301 H30C 109.5 . .
F7 C208 C205 120.6(4) . .
F7 C208 C204 120.0(4) . .
C205 C208 C204 119.4(4) . .
F15 C207 C23 119.3(3) . .
F15 C207 C206 117.6(4) . .
C23 C207 C206 123.0(4) . .
F4 C206 C204 120.7(4) . .
F4 C206 C207 120.1(4) . .
C204 C206 C207 119.2(4) . .
F19 C205 C208 117.4(4) . .
F19 C205 C23 119.7(4) . .
C208 C205 C23 122.8(4) . .
F91 C204 C206 119.5(4) . .
F91 C204 C208 120.2(4) . .
C206 C204 C208 120.4(4) . .
F1 C203 C19 120.7(5) . .
F1 C203 C202 120.3(4) . .
C19 C203 C202 118.9(4) . .
N3 B2 C8 113.8(3) . .
N3 B2 C9 101.8(3) . .
C8 B2 C9 98.7(3) . .
N3 B2 C26 114.0(3) . .
C8 B2 C26 108.7(3) . .
C9 B2 C26 119.0(3) . .
F3 C201 C202 120.2(4) . .
F3 C201 C13 120.3(4) . .
C202 C201 C13 119.5(4) . .
F2 C202 C201 120.6(5) . .
F2 C202 C203 119.6(5) . .
C201 C202 C203 119.8(4) . .
C58 C90 C89 116.2(3) . .
C58 C90 C3 123.3(3) . .
C89 C90 C3 120.4(3) . .
C63 N1 C73 117.1(3) . .
C63 N1 B1 122.4(3) . .
C73 N1 B1 120.0(3) . .
F81 C100 C88 115.1(3) . .
F81 C100 C30 121.0(3) . .
C88 C100 C30 123.9(4) . .
F83 C89 C67 117.2(4) . .
F83 C89 C90 120.2(3) . .
C67 C89 C90 122.6(4) . .
F77 C88 C72 119.3(3) . .
F77 C88 C100 120.6(4) . .
C72 C88 C100 120.1(4) . .
F82 C87 C86 116.5(3) . .
F82 C87 C30 118.8(3) . .
C86 C87 C30 124.6(4) . .
F76 C86 C72 119.5(3) . .
F76 C86 C87 121.2(4) . .
C72 C86 C87 119.3(4) . .
C5 C4 C3 111.8(3) . .
C5 C4 C83 125.1(3) . .
C3 C4 C83 123.0(3) . .
C3 C2 C80 124.0(3) . .
C3 C2 B1 108.9(3) . .
C80 C2 B1 125.5(3) . .
C61 C83 C79 115.5(3) . .
C61 C83 C4 122.3(3) . .
C79 C83 C4 122.2(3) . .
C73 C82 C69 120.4(4) . .
C73 C82 H82A 119.8 . .
C69 C82 H82A 119.8 . .
C71 C81 C66 115.2(4) . .
C71 C81 C5 122.7(3) . .
C66 C81 C5 122.1(3) . .
C76 C80 C75 114.6(3) . .
C76 C80 C2 123.2(3) . .
C75 C80 C2 121.7(3) . .
F75 C79 C64 117.9(3) . .
F75 C79 C83 118.6(3) . .
C64 C79 C83 123.5(4) . .
C87 C30 C100 113.2(3) . .
C87 C30 B1 119.9(3) . .
C100 C30 B1 126.1(3) . .
C2 C3 C4 111.4(3) . .
C2 C3 C90 124.3(3) . .
C4 C3 C90 124.3(3) . .
F79 C76 C60 117.6(3) . .
F79 C76 C80 119.0(3) . .
C60 C76 C80 123.4(4) . .
F78 C75 C70 117.2(3) . .
F78 C75 C80 119.7(3) . .
C70 C75 C80 123.0(4) . .
F63 C74 C71 121.1(4) . .
F63 C74 C62 119.5(4) . .
C71 C74 C62 119.4(4) . .
N1 C73 C82 123.4(4) . .
N1 C73 H73A 118.3 . .
C82 C73 H73A 118.3 . .
F68 C72 C88 120.4(4) . .
F68 C72 C86 120.8(4) . .
C88 C72 C86 118.8(3) . .
F72 C71 C74 117.2(4) . .
F72 C71 C81 119.3(4) . .
C74 C71 C81 123.5(4) . .
F69 C70 C75 120.7(4) . .
F69 C70 C68 119.0(4) . .
C75 C70 C68 120.2(4) . .
N2 C69 C82 122.6(4) . .
N2 C69 C51 121.8(4) . .
C82 C69 C51 115.6(3) . .
F64 C68 C70 120.1(4) . .
F64 C68 C60 120.5(4) . .
C70 C68 C60 119.5(4) . .
C69 N2 C57 120.9(4) . .
C69 N2 C52 120.5(4) . .
C57 N2 C52 118.5(4) . .
F74 C67 C56 120.0(4) . .
F74 C67 C89 120.9(4) . .
C56 C67 C89 119.2(4) . .
F71 C66 C54 117.7(4) . .
F71 C66 C81 119.6(4) . .
C54 C66 C81 122.7(4) . .
F70 C65 C56 119.8(4) . .
F70 C65 C58 120.4(4) . .
C56 C65 C58 119.8(4) . .
F66 C64 C79 120.9(4) . .
F66 C64 C53 119.5(4) . .
C79 C64 C53 119.6(4) . .
N1 C63 C51 122.9(4) . .
N1 C63 H63A 118.5 . .
C51 C63 H63A 118.5 . .
F61 C62 C74 120.3(4) . .
F61 C62 C54 120.2(4) . .
C74 C62 C54 119.5(4) . .
F67 C61 C83 120.2(3) . .
F67 C61 C55 116.9(4) . .
C83 C61 C55 122.9(4) . .
F73 C60 C68 120.3(4) . .
F73 C60 C76 120.4(4) . .
C68 C60 C76 119.3(4) . .
C4 C5 C81 121.3(3) . .
C4 C5 B1 108.2(3) . .
C81 C5 B1 128.6(3) . .
N1 B1 C2 111.9(3) . .
N1 B1 C30 112.1(3) . .
C2 B1 C30 109.5(3) . .
N1 B1 C5 102.0(3) . .
C2 B1 C5 98.6(3) . .
C30 B1 C5 122.0(3) . .
F80 C58 C65 118.0(3) . .
F80 C58 C90 119.7(3) . .
C65 C58 C90 122.3(4) . .
N2 C57 H57A 109.5 . .
N2 C57 H57B 109.5 . .
H57A C57 H57B 109.5 . .
N2 C57 H57C 109.5 . .
H57A C57 H57C 109.5 . .
H57B C57 H57C 109.5 . .
F62 C56 C65 120.9(4) . .
F62 C56 C67 119.2(4) . .
C65 C56 C67 120.0(4) . .
F60 C55 C53 120.9(4) . .
F60 C55 C61 120.0(4) . .
C53 C55 C61 119.1(4) . .
F65 C54 C66 121.0(4) . .
F65 C54 C62 119.3(4) . .
C66 C54 C62 119.7(4) . .
F51 C53 C55 120.3(4) . .
F51 C53 C64 120.3(4) . .
C55 C53 C64 119.5(4) . .
N2 C52 H52A 109.5 . .
N2 C52 H52B 109.5 . .
H52A C52 H52B 109.5 . .
N2 C52 H52C 109.5 . .
H52A C52 H52C 109.5 . .
H52B C52 H52C 109.5 . .
C63 C51 C69 120.5(4) . .
C63 C51 H51A 119.8 . .
C69 C51 H51A 119.8 . .
C101 Cl1 C101 74.2(10) . 2_666
Cl1 C101 Cl1 105.8(10) . 2_666
Cl1 C101 H10A 110.6 . .
Cl1 C101 H10A 110.6 2_666 .
Cl1 C101 H10B 110.6 . .
Cl1 C101 H10B 110.6 2_666 .
H10A C101 H10B 108.7 . .

loop_
_geom_bond_atom_site_label_1
_geom_bond_atom_site_label_2
_geom_bond_distance
_geom_bond_site_symmetry_2
F24 C22 1.342(4) .
F23 C36 1.349(4) .
F22 C31 1.348(4) .
F21 C21 1.339(5) .
F20 C33 1.337(4) .
F19 C205 1.341(5) .
F18 C34 1.335(4) .
F17 C38 1.352(4) .
F16 C32 1.341(5) .
F15 C207 1.335(5) .
F14 C28 1.351(4) .
F13 C35 1.331(4) .
F12 C11 1.333(5) .
F11 C17 1.339(4) .
F10 C25 1.339(4) .
F9 C13 1.336(5) .
F8 C24 1.344(4) .
F7 C208 1.342(5) .
F6 C150 1.334(5) .
N3 C20 1.355(5) .
N3 C29 1.362(4) .
N3 B2 1.593(5) .
F5 C19 1.345(5) .
F4 C206 1.335(5) .
N4 C50 1.342(5) .
N4 C301 1.453(5) .
N4 C16 1.467(5) .
F3 C201 1.342(5) .
C7 C8 1.349(5) .
C7 C39 1.479(5) .
C7 C6 1.494(5) .
C39 C31 1.385(5) .
C39 C33 1.398(5) .
C38 C28 1.378(5) .
C38 C26 1.388(5) .
C37 C36 1.383(5) .
C37 C34 1.394(5) .
C37 C6 1.481(5) .
C36 C17 1.370(5) .
C35 C34 1.378(6) .
C35 C150 1.379(6) .
C50 C18 1.409(5) .
C50 C27 1.413(5) .
C33 C32 1.370(5) .
C32 C11 1.376(6) .
C31 C21 1.378(6) .
C150 C17 1.380(6) .
C29 C18 1.362(5) .
C29 H29A 0.9500 .
C28 C24 1.366(5) .
C27 C20 1.355(5) .
C27 H27A 0.9500 .
C26 C22 1.390(5) .
C26 B2 1.630(5) .
F91 C204 1.346(5) .
C25 C22 1.377(5) .
C25 C24 1.380(6) .
C23 C207 1.383(5) .
C23 C205 1.400(5) .
C23 C9 1.485(5) .
C21 C11 1.384(6) .
F2 C202 1.340(5) .
C20 H20A 0.9500 .
C19 C203 1.377(6) .
C19 C15 1.383(5) .
C18 H18A 0.9500 .
C16 H16A 0.9800 .
C16 H16B 0.9800 .
C16 H16C 0.9800 .
C15 C13 1.388(5) .
C15 C8 1.479(5) .
F1 C203 1.335(6) .
C8 B2 1.626(5) .
C13 C201 1.381(6) .
C6 C9 1.341(5) .
C9 B2 1.629(6) .
C301 H30A 0.9800 .
C301 H30B 0.9800 .
C301 H30C 0.9800 .
C208 C205 1.370(6) .
C208 C204 1.375(7) .
C207 C206 1.388(6) .
C206 C204 1.359(7) .
C203 C202 1.388(7) .
C201 C202 1.368(7) .
F83 C89 1.343(4) .
F82 C87 1.352(4) .
F81 C100 1.351(4) .
F80 C58 1.343(5) .
F79 C76 1.340(5) .
F78 C75 1.340(4) .
F77 C88 1.344(4) .
F76 C86 1.346(5) .
F75 C79 1.347(4) .
F74 C67 1.339(5) .
F73 C60 1.336(5) .
F72 C71 1.345(5) .
F71 C66 1.343(5) .
F70 C65 1.344(5) .
F69 C70 1.343(5) .
F68 C72 1.345(4) .
F67 C61 1.343(5) .
F66 C64 1.340(4) .
F65 C54 1.340(5) .
F64 C68 1.332(5) .
F63 C74 1.333(5) .
F62 C56 1.338(5) .
F61 C62 1.343(5) .
C90 C58 1.381(5) .
C90 C89 1.385(5) .
C90 C3 1.488(5) .
N1 C63 1.350(5) .
N1 C73 1.355(5) .
N1 B1 1.604(5) .
C100 C88 1.375(5) .
C100 C30 1.391(5) .
C89 C67 1.381(5) .
C88 C72 1.370(6) .
C87 C86 1.376(5) .
C87 C30 1.387(5) .
C86 C72 1.375(6) .
C4 C5 1.347(5) .
C4 C3 1.480(5) .
C4 C83 1.488(5) .
C2 C3 1.352(5) .
C2 C80 1.471(5) .
C2 B1 1.624(6) .
C83 C61 1.376(6) .
C83 C79 1.378(5) .
C82 C73 1.362(5) .
C82 C69 1.409(6) .
C82 H82A 0.9500 .
C81 C71 1.384(6) .
C81 C66 1.398(5) .
C81 C5 1.482(5) .
F60 C55 1.334(5) .
C80 C76 1.396(5) .
C80 C75 1.401(5) .
C79 C64 1.367(5) .
C30 B1 1.634(5) .
C76 C60 1.380(6) .
C75 C70 1.372(5) .
C74 C71 1.376(6) .
C74 C62 1.378(6) .
C73 H73A 0.9500 .
C70 C68 1.372(6) .
C69 N2 1.341(5) .
C69 C51 1.415(6) .
C68 C60 1.379(6) .
N2 C57 1.459(7) .
N2 C52 1.462(6) .
F51 C53 1.339(5) .
C67 C56 1.376(6) .
C66 C54 1.376(6) .
C65 C56 1.367(6) .
C65 C58 1.381(6) .
C64 C53 1.373(7) .
C63 C51 1.369(6) .
C63 H63A 0.9500 .
C62 C54 1.381(7) .
C61 C55 1.392(6) .
C5 B1 1.643(6) .
C57 H57A 0.9800 .
C57 H57B 0.9800 .
C57 H57C 0.9800 .
C55 C53 1.372(7) .
C52 H52A 0.9800 .
C52 H52B 0.9800 .
C52 H52C 0.9800 .
C51 H51A 0.9500 .
Cl1 C101 1.780(9) .
Cl1 C101 2.03(2) 2_666
C101 Cl1 2.03(2) 2_666
C101 H10A 0.9900 .
C101 H10B 0.9900 .

loop_
_geom_torsion_atom_site_label_1
_geom_torsion_atom_site_label_2
_geom_torsion_atom_site_label_3
_geom_torsion_atom_site_label_4
_geom_torsion
_geom_torsion_site_symmetry_1
_geom_torsion_site_symmetry_4
C8 C7 C39 C31 129.5(4) . .
C6 C7 C39 C31 -52.9(5) . .
C8 C7 C39 C33 -51.5(5) . .
C6 C7 C39 C33 126.0(4) . .
C34 C37 C36 F23 178.7(3) . .
C6 C37 C36 F23 5.5(5) . .
C34 C37 C36 C17 0.8(6) . .
C6 C37 C36 C17 -172.4(4) . .
C301 N4 C50 C18 -173.7(4) . .
C16 N4 C50 C18 6.4(6) . .
C301 N4 C50 C27 7.2(6) . .
C16 N4 C50 C27 -172.6(4) . .
F13 C35 C34 F18 1.6(6) . .
C150 C35 C34 F18 -178.8(4) . .
F13 C35 C34 C37 -177.9(4) . .
C150 C35 C34 C37 1.7(6) . .
C36 C37 C34 F18 178.5(3) . .
C6 C37 C34 F18 -8.2(5) . .
C36 C37 C34 C35 -2.0(5) . .
C6 C37 C34 C35 171.3(4) . .
C31 C39 C33 F20 177.4(3) . .
C7 C39 C33 F20 -1.6(5) . .
C31 C39 C33 C32 -1.1(5) . .
C7 C39 C33 C32 179.9(3) . .
F20 C33 C32 F16 0.8(5) . .
C39 C33 C32 F16 179.3(3) . .
F20 C33 C32 C11 -177.1(3) . .
C39 C33 C32 C11 1.4(6) . .
C33 C39 C31 F22 179.2(3) . .
C7 C39 C31 F22 -1.8(5) . .
C33 C39 C31 C21 -0.2(5) . .
C7 C39 C31 C21 178.8(3) . .
F13 C35 C150 F6 -0.8(6) . .
C34 C35 C150 F6 179.6(4) . .
F13 C35 C150 C17 179.4(4) . .
C34 C35 C150 C17 -0.3(6) . .
C20 N3 C29 C18 -1.3(5) . .
B2 N3 C29 C18 160.4(4) . .
F17 C38 C28 F14 0.9(5) . .
C26 C38 C28 F14 -179.8(3) . .
F17 C38 C28 C24 -178.1(3) . .
C26 C38 C28 C24 1.2(6) . .
N4 C50 C27 C20 176.2(4) . .
C18 C50 C27 C20 -2.9(6) . .
F17 C38 C26 C22 175.0(3) . .
C28 C38 C26 C22 -4.3(5) . .
F17 C38 C26 B2 2.3(6) . .
C28 C38 C26 B2 -177.0(4) . .
F14 C28 C24 F8 1.2(6) . .
C38 C28 C24 F8 -179.8(4) . .
F14 C28 C24 C25 -177.4(4) . .
C38 C28 C24 C25 1.6(6) . .
F10 C25 C24 F8 -1.8(6) . .
C22 C25 C24 F8 -179.6(4) . .
F10 C25 C24 C28 176.8(4) . .
C22 C25 C24 C28 -1.0(6) . .
F10 C25 C22 F24 -0.7(6) . .
C24 C25 C22 F24 177.1(4) . .
F10 C25 C22 C26 179.7(4) . .
C24 C25 C22 C26 -2.5(6) . .
C38 C26 C22 F24 -174.7(3) . .
B2 C26 C22 F24 -1.5(5) . .
C38 C26 C22 C25 4.9(6) . .
B2 C26 C22 C25 178.1(4) . .
F22 C31 C21 F21 1.1(5) . .
C39 C31 C21 F21 -179.5(3) . .
F22 C31 C21 C11 -178.4(3) . .
C39 C31 C21 C11 1.0(6) . .
C50 C27 C20 N3 2.4(6) . .
C29 N3 C20 C27 -0.3(6) . .
B2 N3 C20 C27 -161.3(4) . .
N3 C29 C18 C50 0.7(6) . .
N4 C50 C18 C29 -177.7(4) . .
C27 C50 C18 C29 1.4(5) . .
F23 C36 C17 F11 1.8(6) . .
C37 C36 C17 F11 179.7(3) . .
F23 C36 C17 C150 -177.4(4) . .
C37 C36 C17 C150 0.5(6) . .
F6 C150 C17 F11 0.2(6) . .
C35 C150 C17 F11 -179.9(4) . .
F6 C150 C17 C36 179.4(4) . .
C35 C150 C17 C36 -0.8(6) . .
F5 C19 C15 C13 179.9(4) . .
C203 C19 C15 C13 0.8(6) . .
F5 C19 C15 C8 -4.4(6) . .
C203 C19 C15 C8 176.6(4) . .
C39 C7 C8 C15 -12.2(5) . .
C6 C7 C8 C15 170.0(3) . .
C39 C7 C8 B2 -179.5(3) . .
C6 C7 C8 B2 2.7(4) . .
C19 C15 C8 C7 124.4(4) . .
C13 C15 C8 C7 -60.1(5) . .
C19 C15 C8 B2 -70.5(5) . .
C13 C15 C8 B2 105.0(4) . .
C19 C15 C13 F9 176.8(3) . .
C8 C15 C13 F9 0.9(6) . .
C19 C15 C13 C201 -1.6(6) . .
C8 C15 C13 C201 -177.5(4) . .
C36 C37 C6 C9 119.6(4) . .
C34 C37 C6 C9 -53.2(5) . .
C36 C37 C6 C7 -55.9(5) . .
C34 C37 C6 C7 131.3(4) . .
C8 C7 C6 C9 -5.9(4) . .
C39 C7 C6 C9 176.3(3) . .
C8 C7 C6 C37 170.2(3) . .
C39 C7 C6 C37 -7.7(5) . .
F16 C32 C11 F12 1.0(6) . .
C33 C32 C11 F12 179.0(3) . .
F16 C32 C11 C21 -178.5(3) . .
C33 C32 C11 C21 -0.6(6) . .
F21 C21 C11 F12 0.3(6) . .
C31 C21 C11 F12 179.9(3) . .
F21 C21 C11 C32 179.8(3) . .
C31 C21 C11 C32 -0.6(6) . .
C37 C6 C9 C23 -7.3(5) . .
C7 C6 C9 C23 168.7(3) . .
C37 C6 C9 B2 -169.8(3) . .
C7 C6 C9 B2 6.2(4) . .
C207 C23 C9 C6 128.3(4) . .
C205 C23 C9 C6 -57.5(5) . .
C207 C23 C9 B2 -71.7(5) . .
C205 C23 C9 B2 102.4(4) . .
C205 C23 C207 F15 179.9(3) . .
C9 C23 C207 F15 -5.6(6) . .
C205 C23 C207 C206 0.7(6) . .
C9 C23 C207 C206 175.3(4) . .
F15 C207 C206 F4 -1.0(6) . .
C23 C207 C206 F4 178.2(4) . .
F15 C207 C206 C204 179.5(4) . .
C23 C207 C206 C204 -1.4(7) . .
F7 C208 C205 F19 1.3(6) . .
C204 C208 C205 F19 -178.6(4) . .
F7 C208 C205 C23 179.2(4) . .
C204 C208 C205 C23 -0.7(7) . .
C207 C23 C205 F19 178.1(3) . .
C9 C23 C205 F19 3.5(6) . .
C207 C23 C205 C208 0.3(6) . .
C9 C23 C205 C208 -174.3(4) . .
F4 C206 C204 F91 2.7(7) . .
C207 C206 C204 F91 -177.8(4) . .
F4 C206 C204 C208 -178.6(4) . .
C207 C206 C204 C208 1.0(7) . .
F7 C208 C204 F91 -1.1(7) . .
C205 C208 C204 F91 178.7(4) . .
F7 C208 C204 C206 -179.8(4) . .
C205 C208 C204 C206 0.0(7) . .
F5 C19 C203 F1 1.2(7) . .
C15 C19 C203 F1 -179.7(4) . .
F5 C19 C203 C202 -179.0(4) . .
C15 C19 C203 C202 0.1(7) . .
C20 N3 B2 C8 -167.4(3) . .
C29 N3 B2 C8 32.0(5) . .
C20 N3 B2 C9 87.5(4) . .
C29 N3 B2 C9 -73.2(4) . .
C20 N3 B2 C26 -41.9(5) . .
C29 N3 B2 C26 157.4(3) . .
C7 C8 B2 N3 -106.3(3) . .
C15 C8 B2 N3 86.9(4) . .
C7 C8 B2 C9 0.8(3) . .
C15 C8 B2 C9 -166.1(3) . .
C7 C8 B2 C26 125.5(3) . .
C15 C8 B2 C26 -41.4(5) . .
C6 C9 B2 N3 112.4(3) . .
C23 C9 B2 N3 -49.9(4) . .
C6 C9 B2 C8 -4.3(3) . .
C23 C9 B2 C8 -166.6(3) . .
C6 C9 B2 C26 -121.5(3) . .
C23 C9 B2 C26 76.2(4) . .
C38 C26 B2 N3 -31.3(5) . .
C22 C26 B2 N3 156.4(3) . .
C38 C26 B2 C8 96.8(4) . .
C22 C26 B2 C8 -75.5(4) . .
C38 C26 B2 C9 -151.4(4) . .
C22 C26 B2 C9 36.3(5) . .
F9 C13 C201 F3 1.3(6) . .
C15 C13 C201 F3 179.7(4) . .
F9 C13 C201 C202 -176.9(4) . .
C15 C13 C201 C202 1.6(7) . .
F3 C201 C202 F2 1.6(8) . .
C13 C201 C202 F2 179.8(5) . .
F3 C201 C202 C203 -178.8(5) . .
C13 C201 C202 C203 -0.6(8) . .
F1 C203 C202 F2 -0.7(8) . .
C19 C203 C202 F2 179.5(5) . .
F1 C203 C202 C201 179.6(5) . .
C19 C203 C202 C201 -0.2(8) . .
C58 C90 C89 F83 178.2(3) . .
C3 C90 C89 F83 -2.7(5) . .
C58 C90 C89 C67 -0.9(5) . .
C3 C90 C89 C67 178.1(3) . .
F81 C100 C88 F77 1.1(5) . .
C30 C100 C88 F77 -178.8(3) . .
F81 C100 C88 C72 -178.0(3) . .
C30 C100 C88 C72 2.1(6) . .
F82 C87 C86 F76 -1.8(6) . .
C30 C87 C86 F76 -179.4(4) . .
F82 C87 C86 C72 176.5(4) . .
C30 C87 C86 C72 -1.1(6) . .
C5 C4 C83 C61 -57.8(5) . .
C3 C4 C83 C61 124.8(4) . .
C5 C4 C83 C79 118.0(4) . .
C3 C4 C83 C79 -59.4(5) . .
C3 C2 C80 C76 143.5(4) . .
B1 C2 C80 C76 -52.4(5) . .
C3 C2 C80 C75 -44.8(5) . .
B1 C2 C80 C75 119.4(4) . .
C61 C83 C79 F75 179.9(4) . .
C4 C83 C79 F75 3.9(5) . .
C61 C83 C79 C64 1.1(6) . .
C4 C83 C79 C64 -174.9(4) . .
F82 C87 C30 C100 -174.6(3) . .
C86 C87 C30 C100 3.0(6) . .
F82 C87 C30 B1 -4.9(6) . .
C86 C87 C30 B1 172.7(4) . .
F81 C100 C30 C87 176.7(3) . .
C88 C100 C30 C87 -3.5(6) . .
F81 C100 C30 B1 7.7(6) . .
C88 C100 C30 B1 -172.4(4) . .
C80 C2 C3 C4 162.4(3) . .
B1 C2 C3 C4 -4.0(4) . .
C80 C2 C3 C90 -19.8(5) . .
B1 C2 C3 C90 173.8(3) . .
C5 C4 C3 C2 -3.4(4) . .
C83 C4 C3 C2 174.4(3) . .
C5 C4 C3 C90 178.9(3) . .
C83 C4 C3 C90 -3.4(5) . .
C58 C90 C3 C2 126.2(4) . .
C89 C90 C3 C2 -52.8(5) . .
C58 C90 C3 C4 -56.3(5) . .
C89 C90 C3 C4 124.7(4) . .
C75 C80 C76 F79 179.8(3) . .
C2 C80 C76 F79 -7.9(5) . .
C75 C80 C76 C60 -1.1(5) . .
C2 C80 C76 C60 171.2(3) . .
C76 C80 C75 F78 175.0(3) . .
C2 C80 C75 F78 2.5(5) . .
C76 C80 C75 C70 -0.7(5) . .
C2 C80 C75 C70 -173.2(4) . .
C63 N1 C73 C82 -3.2(6) . .
B1 N1 C73 C82 -174.9(4) . .
C69 C82 C73 N1 1.7(6) . .
F77 C88 C72 F68 0.6(6) . .
C100 C88 C72 F68 179.7(4) . .
F77 C88 C72 C86 -179.0(4) . .
C100 C88 C72 C86 0.1(6) . .
F76 C86 C72 F68 -1.8(6) . .
C87 C86 C72 F68 179.9(4) . .
F76 C86 C72 C88 177.8(4) . .
C87 C86 C72 C88 -0.5(6) . .
F63 C74 C71 F72 -0.6(6) . .
C62 C74 C71 F72 -178.5(4) . .
F63 C74 C71 C81 177.3(4) . .
C62 C74 C71 C81 -0.6(7) . .
C66 C81 C71 F72 -179.1(4) . .
C5 C81 C71 F72 3.0(6) . .
C66 C81 C71 C74 3.1(6) . .
C5 C81 C71 C74 -174.9(4) . .
F78 C75 C70 F69 4.4(6) . .
C80 C75 C70 F69 -179.8(4) . .
F78 C75 C70 C68 -173.9(4) . .
C80 C75 C70 C68 1.9(6) . .
C73 C82 C69 N2 -179.5(4) . .
C73 C82 C69 C51 0.3(6) . .
F69 C70 C68 F64 -0.2(6) . .
C75 C70 C68 F64 178.1(4) . .
F69 C70 C68 C60 -179.5(4) . .
C75 C70 C68 C60 -1.2(6) . .
C82 C69 N2 C57 179.7(5) . .
C51 C69 N2 C57 -0.1(7) . .
C82 C69 N2 C52 3.0(6) . .
C51 C69 N2 C52 -176.7(4) . .
F83 C89 C67 F74 -0.1(5) . .
C90 C89 C67 F74 179.0(3) . .
F83 C89 C67 C56 -178.4(3) . .
C90 C89 C67 C56 0.8(6) . .
C71 C81 C66 F71 178.4(4) . .
C5 C81 C66 F71 -3.7(6) . .
C71 C81 C66 C54 -3.7(6) . .
C5 C81 C66 C54 174.3(4) . .
F75 C79 C64 F66 1.2(6) . .
C83 C79 C64 F66 -179.9(4) . .
F75 C79 C64 C53 -179.2(4) . .
C83 C79 C64 C53 -0.3(7) . .
C73 N1 C63 C51 2.8(6) . .
B1 N1 C63 C51 174.3(4) . .
F63 C74 C62 F61 0.8(7) . .
C71 C74 C62 F61 178.8(4) . .
F63 C74 C62 C54 -179.3(4) . .
C71 C74 C62 C54 -1.4(7) . .
C79 C83 C61 F67 178.1(4) . .
C4 C83 C61 F67 -5.8(6) . .
C79 C83 C61 C55 -0.9(7) . .
C4 C83 C61 C55 175.1(4) . .
F64 C68 C60 F73 -0.8(6) . .
C70 C68 C60 F73 178.5(4) . .
F64 C68 C60 C76 -179.9(4) . .
C70 C68 C60 C76 -0.6(6) . .
F79 C76 C60 F73 1.7(5) . .
C80 C76 C60 F73 -177.3(3) . .
F79 C76 C60 C68 -179.2(3) . .
C80 C76 C60 C68 1.8(6) . .
C3 C4 C5 C81 174.3(3) . .
C83 C4 C5 C81 -3.3(6) . .
C3 C4 C5 B1 9.0(4) . .
C83 C4 C5 B1 -168.7(3) . .
C71 C81 C5 C4 118.3(4) . .
C66 C81 C5 C4 -59.5(5) . .
C71 C81 C5 B1 -79.5(5) . .
C66 C81 C5 B1 102.7(5) . .
C63 N1 B1 C2 13.0(5) . .
C73 N1 B1 C2 -175.7(3) . .
C63 N1 B1 C30 136.5(4) . .
C73 N1 B1 C30 -52.3(5) . .
C63 N1 B1 C5 -91.4(4) . .
C73 N1 B1 C5 79.8(4) . .
C3 C2 B1 N1 -98.4(4) . .
C80 C2 B1 N1 95.5(4) . .
C3 C2 B1 C30 136.7(3) . .
C80 C2 B1 C30 -29.4(5) . .
C3 C2 B1 C5 8.3(4) . .
C80 C2 B1 C5 -157.8(3) . .
C87 C30 B1 N1 168.6(3) . .
C100 C30 B1 N1 -23.1(5) . .
C87 C30 B1 C2 -66.6(5) . .
C100 C30 B1 C2 101.7(4) . .
C87 C30 B1 C5 47.4(5) . .
C100 C30 B1 C5 -144.3(4) . .
C4 C5 B1 N1 104.5(3) . .
C81 C5 B1 N1 -59.5(4) . .
C4 C5 B1 C2 -10.2(4) . .
C81 C5 B1 C2 -174.2(3) . .
C4 C5 B1 C30 -129.7(4) . .
C81 C5 B1 C30 66.4(5) . .
F70 C65 C58 F80 1.0(5) . .
C56 C65 C58 F80 -178.4(3) . .
F70 C65 C58 C90 179.6(3) . .
C56 C65 C58 C90 0.2(6) . .
C89 C90 C58 F80 179.1(3) . .
C3 C90 C58 F80 0.0(5) . .
C89 C90 C58 C65 0.4(5) . .
C3 C90 C58 C65 -178.6(3) . .
F70 C65 C56 F62 0.7(6) . .
C58 C65 C56 F62 -179.9(3) . .
F70 C65 C56 C67 -179.8(3) . .
C58 C65 C56 C67 -0.4(6) . .
F74 C67 C56 F62 1.2(6) . .
C89 C67 C56 F62 179.4(4) . .
F74 C67 C56 C65 -178.3(4) . .
C89 C67 C56 C65 -0.1(6) . .
F67 C61 C55 F60 1.7(8) . .
C83 C61 C55 F60 -179.2(5) . .
F67 C61 C55 C53 -179.1(5) . .
C83 C61 C55 C53 -0.1(8) . .
F71 C66 C54 F65 -0.9(6) . .
C81 C66 C54 F65 -178.8(4) . .
F71 C66 C54 C62 179.9(4) . .
C81 C66 C54 C62 1.9(7) . .
F61 C62 C54 F65 1.4(7) . .
C74 C62 C54 F65 -178.5(4) . .
F61 C62 C54 C66 -179.4(4) . .
C74 C62 C54 C66 0.7(7) . .
F60 C55 C53 F51 -1.1(8) . .
C61 C55 C53 F51 179.8(5) . .
F60 C55 C53 C64 -180.0(5) . .
C61 C55 C53 C64 0.9(8) . .
F66 C64 C53 F51 0.0(7) . .
C79 C64 C53 F51 -179.6(4) . .
F66 C64 C53 C55 178.9(5) . .
C79 C64 C53 C55 -0.7(7) . .
N1 C63 C51 C69 -1.0(7) . .
N2 C69 C51 C63 179.2(4) . .
C82 C69 C51 C63 -0.6(6) . .
C101 Cl1 C101 Cl1 0.000(2) 2_666 2_666
